data_7209952
loop_
_publ_author_name
'Bia\/lo\'nska, Agata'
'Ciunik, Zbigniew'

_publ_section_title
;
 Solid solutions of quasi-isomorphous diastereomeric salts -- kinetics
 versus thermodynamics
;
_journal_issue 28
_journal_name_full CrystEngComm
_journal_page_first 5681
_journal_paper_doi 10.1039/c3ce40512e
_journal_volume 15
_journal_year 2013
_chemical_absolute_configuration rm
_chemical_formula_moiety 'C10 H9 N2 O5, C23 H27 N2 O4, C3 H8 O2'
_chemical_formula_sum 'C36 H44 N4 O11'
_chemical_formula_weight 708.75
_chemical_melting_point 414
_chemical_name_systematic
;
brucinium N-(3-nitrobenzoy)-(D~0.77~L~0.23~)-alaninate propan-1,2-diol solvate
;
_space_group_IT_number 19
_symmetry_cell_setting orthorhombic
_symmetry_space_group_name_Hall 'P 2ac 2ab'
_symmetry_space_group_name_H-M 'P 21 21 21'
_atom_sites_solution_hydrogens geom
_atom_sites_solution_primary direct
_atom_sites_solution_secondary difmap
_audit_creation_method SHELXL-97
_cell_angle_alpha 90.00
_cell_angle_beta 90.00
_cell_angle_gamma 90.00
_cell_formula_units_Z 4
_cell_length_a 7.798(2)
_cell_length_b 12.117(3)
_cell_length_c 35.287(5)
_cell_measurement_reflns_used 12184
_cell_measurement_temperature 100(2)
_cell_measurement_theta_max 35.4441
_cell_measurement_theta_min 2.8500
_cell_volume 3334.2(13)
_computing_cell_refinement
;
CrysAlisPro, Agilent Technologies,
Version 1.171.36.21t (release 14-08-2012 CrysAlis171 .NET)
(compiled Aug 14 2012,18:12:40)
;
_computing_data_collection
;
CrysAlisPro, Agilent Technologies,
Version 1.171.36.21t (release 14-08-2012 CrysAlis171 .NET)
(compiled Aug 14 2012,18:12:40)
;
_computing_data_reduction
;
CrysAlisPro, Agilent Technologies,
Version 1.171.36.21t (release 14-08-2012 CrysAlis171 .NET)
(compiled Aug 14 2012,18:12:40)
;
_computing_structure_refinement
;
SHELXL-97 (Sheldrick, G. M. (2008). <i>Acta Cryst.</i> <b>A64</b>, 112-122.)
;
_computing_structure_solution
;
SIR2004 (Burla, M. C., Caliandro, R., Camalli, M., Carrozzini, B.,
Cascarano, G. L., De Caro, L., Giacovazzo, C., Polidori G.,
Spagna, R., J. Appl. Cryst. 2005. 38, 381-388.)
;
_diffrn_ambient_temperature 100(2)
_diffrn_measured_fraction_theta_full 0.980
_diffrn_measured_fraction_theta_max 0.980
_diffrn_measurement_device_type 'Xcalibur, Sapphire2'
_diffrn_measurement_method '\w scan'
_diffrn_radiation_monochromator graphite
_diffrn_radiation_source 'fine-focus sealed tube'
_diffrn_radiation_type MoK\a
_diffrn_radiation_wavelength 0.71073
_diffrn_reflns_av_R_equivalents 0.1496
_diffrn_reflns_av_sigmaI/netI 0.1045
_diffrn_reflns_limit_h_max 11
_diffrn_reflns_limit_h_min -12
_diffrn_reflns_limit_k_max 19
_diffrn_reflns_limit_k_min -19
_diffrn_reflns_limit_l_max 53
_diffrn_reflns_limit_l_min -57
_diffrn_reflns_number 58567
_diffrn_reflns_theta_full 35.53
_diffrn_reflns_theta_max 35.53
_diffrn_reflns_theta_min 2.86
_diffrn_standards_number 0
_exptl_absorpt_coefficient_mu 0.105
_exptl_absorpt_correction_type none
_exptl_crystal_colour colorless
_exptl_crystal_density_diffrn 1.412
_exptl_crystal_density_method 'not measured'
_exptl_crystal_description plate
_exptl_crystal_F_000 1504
_exptl_crystal_size_max 0.64
_exptl_crystal_size_mid 0.34
_exptl_crystal_size_min 0.05
_refine_diff_density_max 0.578
_refine_diff_density_min -0.360
_refine_diff_density_rms 0.067
_refine_ls_extinction_method none
_refine_ls_goodness_of_fit_ref 1.023
_refine_ls_hydrogen_treatment constr
_refine_ls_matrix_type full
_refine_ls_number_parameters 562
_refine_ls_number_reflns 8277
_refine_ls_number_restraints 91
_refine_ls_restrained_S_all 1.021
_refine_ls_R_factor_all 0.1351
_refine_ls_R_factor_gt 0.0773
_refine_ls_shift/su_max 0.000
_refine_ls_shift/su_mean 0.000
_refine_ls_structure_factor_coef Fsqd
_refine_ls_weighting_details 'calc w=1/[\s^2^(Fo^2^)+(0.0915P)^2^+0.0000P] where P=(Fo^2^+2Fc^2^)/3'
_refine_ls_weighting_scheme calc
_refine_ls_wR_factor_gt 0.1727
_refine_ls_wR_factor_ref 0.1912
_reflns_number_gt 4859
_reflns_number_total 8277
_reflns_threshold_expression >2sigma(I)
_cod_data_source_file c3ce40512e.txt
_cod_data_source_block b3nb(dl)a/12pr1
_cod_database_code 7209952

loop_
_symmetry_equiv_pos_as_xyz
'x, y, z'
'-x+1/2, -y, z+1/2'
'-x, y+1/2, -z+1/2'
'x+1/2, -y+1/2, -z'

loop_
_atom_site_label
_atom_site_type_symbol
_atom_site_fract_x
_atom_site_fract_y
_atom_site_fract_z
_atom_site_U_iso_or_equiv
_atom_site_adp_type
_atom_site_occupancy
_atom_site_symmetry_multiplicity
_atom_site_calc_flag
_atom_site_refinement_flags
_atom_site_disorder_assembly
_atom_site_disorder_group
O1 O 0.3208(3) 0.22413(17) 0.17530(6) 0.0233(4) Uani 1 1 d . . .
O2 O 0.2491(3) 0.79744(18) 0.32317(6) 0.0265(5) Uani 1 1 d . . .
O3 O 0.2086(3) 0.92014(17) 0.26383(6) 0.0266(5) Uani 1 1 d . . .
O4 O 0.2811(4) 0.39557(19) 0.29439(6) 0.0318(6) Uani 1 1 d . . .
N1 N 0.3476(4) 0.47779(19) 0.23848(7) 0.0195(5) Uani 1 1 d . . .
N2 N 0.3660(4) 0.5905(2) 0.11350(7) 0.0257(6) Uani 1 1 d . . .
H2A H 0.3680 0.6522 0.0978 0.031 Uiso 1 1 calc R . .
C1 C 0.2994(4) 0.6315(2) 0.28569(8) 0.0210(6) Uani 1 1 d . . .
H1A H 0.3085 0.5855 0.3074 0.025 Uiso 1 1 calc R . .
C2 C 0.2662(4) 0.7444(2) 0.28888(8) 0.0217(6) Uani 1 1 d . . .
C3 C 0.2487(4) 0.8114(2) 0.25693(8) 0.0214(6) Uani 1 1 d . . .
C4 C 0.2712(4) 0.7680(2) 0.22067(8) 0.0205(6) Uani 1 1 d . . .
H4A H 0.2622 0.8137 0.1989 0.025 Uiso 1 1 calc R . .
C5 C 0.3075(4) 0.6557(2) 0.21729(8) 0.0193(6) Uani 1 1 d . . .
C6 C 0.3185(4) 0.5894(2) 0.24939(8) 0.0194(5) Uani 1 1 d . . .
C7 C 0.3563(4) 0.5910(2) 0.18238(8) 0.0209(6) Uani 1 1 d . . .
C8 C 0.3453(4) 0.4689(2) 0.19639(8) 0.0199(6) Uani 1 1 d . . .
H8A H 0.4474 0.4264 0.1874 0.024 Uiso 1 1 calc R . .
C9 C 0.3030(4) 0.3884(2) 0.25984(9) 0.0235(6) Uani 1 1 d . . .
C10 C 0.2799(4) 0.2803(2) 0.23885(9) 0.0237(6) Uani 1 1 d . . .
H10A H 0.2055 0.2321 0.2544 0.028 Uiso 1 1 calc R . .
H10B H 0.3934 0.2440 0.2371 0.028 Uiso 1 1 calc R . .
C11 C 0.2027(4) 0.2862(2) 0.19849(8) 0.0217(6) Uani 1 1 d . . .
H11A H 0.0885 0.2486 0.1984 0.026 Uiso 1 1 calc R . .
C12 C 0.2632(5) 0.2055(2) 0.13714(9) 0.0283(7) Uani 1 1 d . . .
H12A H 0.1368 0.1979 0.1370 0.034 Uiso 1 1 calc R . .
H12B H 0.3128 0.1356 0.1276 0.034 Uiso 1 1 calc R . .
C13 C 0.3140(5) 0.2983(2) 0.11105(9) 0.0258(6) Uani 1 1 d . . .
H13A H 0.3922 0.2842 0.0910 0.031 Uiso 1 1 calc R . .
C14 C 0.2515(4) 0.4000(2) 0.11552(8) 0.0241(6) Uani 1 1 d . . .
C15 C 0.3045(5) 0.4933(2) 0.08997(8) 0.0265(7) Uani 1 1 d . . .
H15A H 0.2061 0.5162 0.0741 0.032 Uiso 1 1 calc R . .
H15B H 0.3977 0.4684 0.0729 0.032 Uiso 1 1 calc R . .
C16 C 0.5424(5) 0.5744(3) 0.12871(9) 0.0281(7) Uani 1 1 d . . .
H16A H 0.6274 0.6149 0.1132 0.034 Uiso 1 1 calc R . .
H16B H 0.5732 0.4952 0.1289 0.034 Uiso 1 1 calc R . .
C17 C 0.5368(5) 0.6201(3) 0.16869(8) 0.0237(6) Uani 1 1 d . . .
H17A H 0.5548 0.7010 0.1687 0.028 Uiso 1 1 calc R . .
H17B H 0.6250 0.5849 0.1848 0.028 Uiso 1 1 calc R . .
C18 C 0.1793(4) 0.4067(2) 0.18630(7) 0.0182(5) Uani 1 1 d . . .
H18A H 0.0881 0.4378 0.2031 0.022 Uiso 1 1 calc R . .
C19 C 0.1204(4) 0.4291(2) 0.14556(8) 0.0227(6) Uani 1 1 d . . .
H19A H 0.0128 0.3865 0.1406 0.027 Uiso 1 1 calc R . .
C20 C 0.0800(5) 0.5526(3) 0.14366(9) 0.0251(6) Uani 1 1 d . . .
H20A H 0.0231 0.5703 0.1193 0.030 Uiso 1 1 calc R . .
H20B H 0.0016 0.5733 0.1646 0.030 Uiso 1 1 calc R . .
C21 C 0.2451(4) 0.6162(2) 0.14698(8) 0.0212(6) Uani 1 1 d . . .
H21A H 0.2180 0.6969 0.1467 0.025 Uiso 1 1 calc R . .
C22 C 0.2712(5) 0.7313(3) 0.35637(9) 0.0307(7) Uani 1 1 d . . .
H22A H 0.2559 0.7773 0.3790 0.046 Uiso 1 1 calc R . .
H22B H 0.3868 0.6995 0.3564 0.046 Uiso 1 1 calc R . .
H22C H 0.1861 0.6718 0.3565 0.046 Uiso 1 1 calc R . .
C23 C 0.1759(6) 0.9878(3) 0.23136(10) 0.0374(9) Uani 1 1 d . . .
H23A H 0.1509 1.0633 0.2396 0.056 Uiso 1 1 calc R . .
H23B H 0.0773 0.9583 0.2174 0.056 Uiso 1 1 calc R . .
H23C H 0.2770 0.9880 0.2149 0.056 Uiso 1 1 calc R . .
O5 O 0.3056(6) 0.7751(3) 0.07466(9) 0.0254(8) Uani 0.759(7) 1 d PU A 1
O6 O 0.4746(5) 0.6876(3) 0.03422(9) 0.0345(10) Uani 0.759(7) 1 d P A 1
O51 O 0.411(2) 0.7706(9) 0.0720(3) 0.031(3) Uani 0.241(7) 1 d PU A 2
O61 O 0.2611(18) 0.6785(9) 0.0309(3) 0.048(4) Uani 0.241(7) 1 d P A 2
O8 O -0.0491(5) 1.4025(3) 0.06217(10) 0.0575(9) Uani 1 1 d . . .
O9 O -0.3237(4) 1.3940(3) 0.05743(9) 0.0478(7) Uani 1 1 d . . .
N4 N -0.1798(5) 1.3528(3) 0.05450(8) 0.0335(7) Uani 1 1 d . B .
C24 C 0.3767(5) 0.7660(2) 0.04273(9) 0.0260(7) Uani 1 1 d . . .
C25 C 0.3681(5) 0.8639(3) 0.01499(10) 0.0313(8) Uani 1 1 d . . .
H25B H 0.2713 0.9088 0.0218 0.038 Uiso 0.230(7) 1 d PR B 2
H25A H 0.4542 0.9148 0.0235 0.038 Uiso 0.770(7) 1 d PR B 1
O7 O 0.3159(7) 1.0819(6) 0.0416(2) 0.0411(12) Uani 0.770(7) 1 d PU . 1
N3 N 0.2088(5) 0.9231(3) 0.01771(9) 0.0226(8) Uani 0.770(7) 1 d P . 1
H3A H 0.1143 0.8885 0.0111 0.027 Uiso 0.770(7) 1 calc PR B 1
C26 C 0.4154(9) 0.8347(5) -0.02447(14) 0.0394(14) Uani 0.770(7) 1 d PU . 1
H26A H 0.5357 0.8115 -0.0253 0.059 Uiso 0.770(7) 1 calc PR B 1
H26B H 0.3996 0.8992 -0.0409 0.059 Uiso 0.770(7) 1 calc PR B 1
H26C H 0.3422 0.7743 -0.0333 0.059 Uiso 0.770(7) 1 calc PR B 1
C27 C 0.1952(5) 1.0277(3) 0.02975(11) 0.0206(8) Uani 0.770(7) 1 d P . 1
C28 C 0.0116(5) 1.0814(3) 0.02737(9) 0.0278(7) Uani 1 1 d . . .
H28A H 0.1197 1.0453 0.0275 0.033 Uiso 0.230(7) 1 calc PR B 2
C29 C -0.0042(5) 1.1885(3) 0.04115(10) 0.0295(7) Uani 1 1 d . B .
H29A H 0.0934 1.2269 0.0504 0.035 Uiso 1 1 calc R . .
C30 C -0.1655(5) 1.2388(3) 0.04121(8) 0.0300(7) Uani 1 1 d . . .
C31 C -0.3074(6) 1.1867(3) 0.02883(14) 0.0472(11) Uani 1 1 d . B .
H31A H -0.4166 1.2214 0.0299 0.057 Uiso 1 1 calc R . .
C32 C -0.2889(6) 1.0804(3) 0.01439(17) 0.0601(15) Uani 1 1 d . . .
H32A H -0.3866 1.0426 0.0049 0.072 Uiso 0.770(7) 1 calc PR B 1
C33 C -0.1298(6) 1.0288(3) 0.01364(11) 0.0386(9) Uani 1 1 d . B .
H33A H -0.1195 0.9565 0.0035 0.046 Uiso 1 1 calc R . .
O71 O 0.373(2) 1.072(2) 0.0373(7) 0.036(4) Uani 0.230(7) 1 d PU . 2
N31 N 0.4990(15) 0.9220(10) 0.0142(3) 0.025(3) Uani 0.230(7) 1 d PU . 2
H31C H 0.5945 0.8941 0.0050 0.030 Uiso 0.230(7) 1 calc PR B 2
C261 C 0.321(3) 0.8088(15) -0.0303(5) 0.035(3) Uani 0.230(7) 1 d PU . 2
H26D H 0.4219 0.7701 -0.0401 0.053 Uiso 0.230(7) 1 calc PR B 2
H26E H 0.2899 0.8688 -0.0476 0.053 Uiso 0.230(7) 1 calc PR B 2
H26F H 0.2249 0.7570 -0.0282 0.053 Uiso 0.230(7) 1 calc PR B 2
C271 C 0.4986(18) 1.0267(11) 0.0272(4) 0.023(3) Uani 0.230(7) 1 d PU . 2
O101 O 0.1947(7) 0.9090(5) 0.13445(14) 0.0317(11) Uani 0.802(9) 1 d PDU C 1
H101 H 0.2478 0.9029 0.1138 0.048 Uiso 0.802(9) 1 calc PR C 1
O102 O -0.1062(6) 0.7778(3) 0.14840(13) 0.0384(10) Uani 0.802(9) 1 d PU C 1
H102 H -0.1572 0.8079 0.1666 0.058 Uiso 0.802(9) 1 calc PR C 1
C101 C 0.0273(7) 0.9465(4) 0.12741(13) 0.0306(11) Uani 0.802(9) 1 d PD C 1
H10C H 0.0297 0.9996 0.1061 0.037 Uiso 0.802(9) 1 calc PR C 1
H10D H -0.0157 0.9858 0.1501 0.037 Uiso 0.802(9) 1 calc PR C 1
C102 C -0.0943(7) 0.8532(4) 0.11785(13) 0.0351(12) Uani 0.802(9) 1 d PU C 1
H10E H -0.0500 0.8134 0.0950 0.042 Uiso 0.802(9) 1 calc PR C 1
C103 C -0.2768(10) 0.9014(8) 0.1086(2) 0.0488(17) Uani 0.802(9) 1 d PU C 1
H10F H -0.3552 0.8409 0.1023 0.073 Uiso 0.802(9) 1 calc PR C 1
H10G H -0.2684 0.9520 0.0870 0.073 Uiso 0.802(9) 1 calc PR C 1
H10H H -0.3205 0.9415 0.1307 0.073 Uiso 0.802(9) 1 calc PR C 1
O111 O 0.254(3) 0.906(2) 0.1296(7) 0.036(4) Uani 0.198(9) 1 d PDU C 2
H111 H 0.3274 0.8685 0.1176 0.054 Uiso 0.198(9) 1 calc PR C 2
O112 O -0.043(2) 0.8068(15) 0.1584(4) 0.034(3) Uani 0.198(9) 1 d PU C 2
H112 H -0.1315 0.7996 0.1718 0.050 Uiso 0.198(9) 1 calc PR C 2
C111 C 0.097(4) 0.902(3) 0.1101(10) 0.084(10) Uani 0.198(9) 1 d PDU C 2
H11B H 0.0952 0.8351 0.0941 0.101 Uiso 0.198(9) 1 calc PR C 2
H11C H 0.0916 0.9668 0.0929 0.101 Uiso 0.198(9) 1 calc PR C 2
C112 C -0.061(3) 0.9024(18) 0.1346(6) 0.038(4) Uani 0.198(9) 1 d PU C 2
H11D H -0.0529 0.9684 0.1515 0.046 Uiso 0.198(9) 1 calc PR C 2
C113 C -0.223(4) 0.911(4) 0.1143(10) 0.047(5) Uani 0.198(9) 1 d PU C 2
H11I H -0.2243 0.9791 0.0994 0.070 Uiso 0.198(9) 1 calc PR C 2
H11J H -0.3177 0.9115 0.1325 0.070 Uiso 0.198(9) 1 calc PR C 2
H11K H -0.2352 0.8473 0.0973 0.070 Uiso 0.198(9) 1 calc PR C 2

loop_
_atom_site_aniso_label
_atom_site_aniso_U_11
_atom_site_aniso_U_22
_atom_site_aniso_U_33
_atom_site_aniso_U_23
_atom_site_aniso_U_13
_atom_site_aniso_U_12
O1 0.0328(12) 0.0176(9) 0.0194(9) -0.0018(8) -0.0016(9) 0.0016(9)
O2 0.0377(13) 0.0256(11) 0.0160(9) -0.0054(8) 0.0032(9) 0.0006(10)
O3 0.0393(13) 0.0173(9) 0.0233(10) -0.0034(8) 0.0026(9) 0.0012(10)
O4 0.0542(17) 0.0256(11) 0.0156(9) 0.0041(8) 0.0029(10) -0.0005(12)
N1 0.0304(13) 0.0143(10) 0.0137(10) 0.0003(8) -0.0002(10) -0.0002(10)
N2 0.0471(17) 0.0164(11) 0.0136(10) -0.0024(9) 0.0019(11) -0.0039(12)
C1 0.0250(15) 0.0216(13) 0.0164(12) -0.0013(10) -0.0019(11) -0.0019(12)
C2 0.0245(15) 0.0232(14) 0.0173(12) -0.0054(10) 0.0040(11) -0.0056(12)
C3 0.0285(15) 0.0165(12) 0.0192(13) -0.0038(10) 0.0009(12) -0.0031(12)
C4 0.0252(15) 0.0166(12) 0.0199(13) -0.0008(10) 0.0005(11) -0.0011(12)
C5 0.0261(15) 0.0173(12) 0.0145(11) -0.0011(9) 0.0016(11) -0.0019(12)
C6 0.0256(14) 0.0128(11) 0.0198(12) -0.0005(10) -0.0004(11) -0.0014(12)
C7 0.0295(16) 0.0175(12) 0.0156(12) -0.0022(10) 0.0012(11) -0.0054(12)
C8 0.0294(16) 0.0158(12) 0.0145(12) 0.0001(9) -0.0012(11) -0.0022(12)
C9 0.0289(16) 0.0184(13) 0.0231(14) 0.0032(11) 0.0005(12) -0.0007(12)
C10 0.0314(17) 0.0164(12) 0.0234(13) 0.0025(11) -0.0019(12) -0.0018(12)
C11 0.0305(16) 0.0147(12) 0.0200(12) -0.0004(10) -0.0009(12) 0.0006(12)
C12 0.043(2) 0.0180(13) 0.0235(14) -0.0063(11) -0.0028(14) -0.0021(14)
C13 0.0395(18) 0.0173(12) 0.0206(13) -0.0033(10) -0.0010(13) -0.0019(14)
C14 0.0353(17) 0.0208(13) 0.0161(12) -0.0037(11) -0.0038(12) -0.0010(13)
C15 0.046(2) 0.0178(12) 0.0154(12) -0.0020(10) -0.0001(13) -0.0040(14)
C16 0.0416(19) 0.0234(15) 0.0193(14) -0.0035(12) 0.0076(13) -0.0044(15)
C17 0.0331(17) 0.0214(14) 0.0165(13) -0.0026(11) 0.0043(11) -0.0055(13)
C18 0.0247(15) 0.0131(11) 0.0168(11) -0.0001(9) 0.0007(11) -0.0002(12)
C19 0.0321(17) 0.0162(12) 0.0197(13) 0.0019(10) -0.0045(12) 0.0021(12)
C20 0.0347(18) 0.0186(13) 0.0221(14) -0.0004(11) -0.0074(13) 0.0014(13)
C21 0.0334(16) 0.0156(12) 0.0148(11) -0.0010(9) -0.0003(12) 0.0010(12)
C22 0.040(2) 0.0342(16) 0.0178(13) -0.0028(13) 0.0002(13) -0.0008(16)
C23 0.065(3) 0.0148(13) 0.0327(17) 0.0003(12) 0.0026(18) 0.0070(17)
O5 0.031(2) 0.0215(14) 0.0239(14) 0.0024(11) 0.0087(14) 0.0045(15)
O6 0.053(2) 0.0232(16) 0.0273(17) 0.0006(13) 0.0123(15) 0.0115(15)
O51 0.050(7) 0.020(4) 0.025(4) 0.000(4) -0.004(5) -0.007(5)
O61 0.068(9) 0.028(5) 0.047(7) 0.012(5) -0.036(6) -0.028(6)
O8 0.060(2) 0.0403(17) 0.072(2) -0.0252(16) -0.0279(17) 0.0105(16)
O9 0.0544(19) 0.0431(16) 0.0458(16) 0.0104(13) 0.0108(14) 0.0144(15)
N4 0.0468(19) 0.0349(15) 0.0187(12) -0.0007(11) -0.0029(13) 0.0058(16)
C24 0.0425(19) 0.0142(12) 0.0211(14) 0.0001(11) 0.0027(13) 0.0003(13)
C25 0.0366(19) 0.0224(15) 0.0349(17) 0.0114(13) 0.0084(15) 0.0054(15)
O7 0.025(3) 0.034(2) 0.064(3) -0.0193(19) -0.004(3) -0.007(3)
N3 0.0220(17) 0.0186(15) 0.0273(17) 0.0056(13) -0.0008(13) 0.0002(14)
C26 0.045(3) 0.048(3) 0.026(2) 0.013(2) 0.018(2) 0.016(3)
C27 0.0178(18) 0.0225(17) 0.0214(17) 0.0026(14) 0.0010(14) -0.0008(15)
C28 0.0393(19) 0.0242(15) 0.0200(14) 0.0001(12) 0.0062(13) -0.0085(15)
C29 0.0343(19) 0.0237(15) 0.0305(16) -0.0055(13) 0.0053(14) -0.0042(14)
C30 0.046(2) 0.0291(15) 0.0149(12) 0.0066(11) -0.0014(13) -0.0019(16)
C31 0.044(2) 0.0348(19) 0.063(3) 0.0219(19) -0.016(2) -0.0038(19)
C32 0.047(3) 0.0263(19) 0.107(4) 0.020(2) -0.038(3) -0.0058(19)
C33 0.050(2) 0.0228(16) 0.043(2) 0.0066(15) -0.0160(18) -0.0093(17)
O71 0.024(7) 0.033(5) 0.051(6) -0.009(5) 0.000(6) -0.004(6)
N31 0.018(5) 0.019(5) 0.036(6) -0.003(4) -0.007(4) -0.005(4)
C261 0.039(6) 0.032(6) 0.035(6) 0.006(5) -0.004(6) -0.010(6)
C271 0.025(6) 0.021(5) 0.023(5) -0.009(4) 0.008(5) 0.002(5)
O101 0.035(3) 0.0308(17) 0.0289(18) -0.0025(14) 0.006(2) -0.001(3)
O102 0.046(3) 0.0254(17) 0.044(2) 0.0018(16) 0.0155(19) -0.0003(17)
C101 0.046(3) 0.0194(19) 0.026(2) -0.0002(16) 0.0032(19) -0.001(2)
C102 0.052(3) 0.029(2) 0.024(2) -0.0112(17) 0.011(2) -0.012(2)
C103 0.050(5) 0.062(4) 0.034(3) 0.010(3) -0.011(3) -0.007(4)
O111 0.035(9) 0.032(6) 0.041(7) 0.013(6) 0.006(7) -0.002(8)
O112 0.038(6) 0.035(6) 0.028(5) 0.001(5) -0.002(5) -0.003(5)
C111 0.092(13) 0.077(13) 0.083(13) -0.002(9) 0.005(9) -0.008(9)
C112 0.055(7) 0.030(6) 0.030(6) 0.000(5) 0.003(6) -0.005(6)
C113 0.045(9) 0.055(7) 0.039(7) 0.009(6) -0.005(7) 0.000(7)

loop_
_atom_type_symbol
_atom_type_description
_atom_type_scat_dispersion_real
_atom_type_scat_dispersion_imag
_atom_type_scat_source
C C 0.0033 0.0000 'International Tables Vol C Tables 4.2.6.8 and 6.1.1.4'
H H 0.0000 0.0000 'International Tables Vol C Tables 4.2.6.8 and 6.1.1.4'
N N 0.0061 0.0000 'International Tables Vol C Tables 4.2.6.8 and 6.1.1.4'
O O 0.0106 0.0000 'International Tables Vol C Tables 4.2.6.8 and 6.1.1.4'

loop_
_geom_angle_atom_site_label_1
_geom_angle_atom_site_label_2
_geom_angle_atom_site_label_3
_geom_angle
_geom_angle_site_symmetry_1
_geom_angle_site_symmetry_3
C12 O1 C11 114.4(2) . .
C2 O2 C22 116.5(2) . .
C3 O3 C23 116.6(2) . .
C9 N1 C6 124.3(2) . .
C9 N1 C8 119.4(2) . .
C6 N1 C8 109.6(2) . .
C16 N2 C15 112.8(3) . .
C16 N2 C21 108.3(2) . .
C15 N2 C21 112.5(3) . .
C16 N2 H2A 107.7 . .
C15 N2 H2A 107.7 . .
C21 N2 H2A 107.7 . .
C6 C1 C2 117.0(3) . .
C6 C1 H1A 121.5 . .
C2 C1 H1A 121.5 . .
O2 C2 C3 115.4(3) . .
O2 C2 C1 123.1(3) . .
C3 C2 C1 121.5(3) . .
O3 C3 C4 123.5(3) . .
O3 C3 C2 115.9(2) . .
C4 C3 C2 120.6(3) . .
C3 C4 C5 118.1(3) . .
C3 C4 H4A 120.9 . .
C5 C4 H4A 120.9 . .
C6 C5 C4 120.4(3) . .
C6 C5 C7 110.5(2) . .
C4 C5 C7 128.9(3) . .
C1 C6 C5 122.3(3) . .
C1 C6 N1 128.0(2) . .
C5 C6 N1 109.7(2) . .
C5 C7 C17 111.7(2) . .
C5 C7 C21 114.5(3) . .
C17 C7 C21 102.4(2) . .
C5 C7 C8 102.7(2) . .
C17 C7 C8 111.7(3) . .
C21 C7 C8 114.3(2) . .
N1 C8 C18 106.0(2) . .
N1 C8 C7 104.3(2) . .
C18 C8 C7 115.9(2) . .
N1 C8 H8A 110.1 . .
C18 C8 H8A 110.1 . .
C7 C8 H8A 110.1 . .
O4 C9 N1 121.6(3) . .
O4 C9 C10 121.8(3) . .
N1 C9 C10 116.5(3) . .
C9 C10 C11 117.1(2) . .
C9 C10 H10A 108.0 . .
C11 C10 H10A 108.0 . .
C9 C10 H10B 108.0 . .
C11 C10 H10B 108.0 . .
H10A C10 H10B 107.3 . .
O1 C11 C18 114.4(2) . .
O1 C11 C10 104.4(2) . .
C18 C11 C10 110.4(2) . .
O1 C11 H11A 109.2 . .
C18 C11 H11A 109.2 . .
C10 C11 H11A 109.2 . .
O1 C12 C13 111.9(3) . .
O1 C12 H12A 109.2 . .
C13 C12 H12A 109.2 . .
O1 C12 H12B 109.2 . .
C13 C12 H12B 109.2 . .
H12A C12 H12B 107.9 . .
C14 C13 C12 121.4(3) . .
C14 C13 H13A 119.3 . .
C12 C13 H13A 119.3 . .
C13 C14 C15 121.5(3) . .
C13 C14 C19 123.0(3) . .
C15 C14 C19 115.5(3) . .
C14 C15 N2 110.0(2) . .
C14 C15 H15A 109.7 . .
N2 C15 H15A 109.7 . .
C14 C15 H15B 109.7 . .
N2 C15 H15B 109.7 . .
H15A C15 H15B 108.2 . .
N2 C16 C17 105.1(3) . .
N2 C16 H16A 110.7 . .
C17 C16 H16A 110.7 . .
N2 C16 H16B 110.7 . .
C17 C16 H16B 110.7 . .
H16A C16 H16B 108.8 . .
C16 C17 C7 103.7(3) . .
C16 C17 H17A 111.0 . .
C7 C17 H17A 111.0 . .
C16 C17 H17B 111.0 . .
C7 C17 H17B 111.0 . .
H17A C17 H17B 109.0 . .
C11 C18 C19 117.9(2) . .
C11 C18 C8 107.6(2) . .
C19 C18 C8 112.5(2) . .
C11 C18 H18A 106.0 . .
C19 C18 H18A 106.0 . .
C8 C18 H18A 106.0 . .
C14 C19 C20 109.6(3) . .
C14 C19 C18 114.4(3) . .
C20 C19 C18 106.0(2) . .
C14 C19 H19A 108.9 . .
C20 C19 H19A 108.9 . .
C18 C19 H19A 108.9 . .
C21 C20 C19 108.7(3) . .
C21 C20 H20A 109.9 . .
C19 C20 H20A 109.9 . .
C21 C20 H20B 109.9 . .
C19 C20 H20B 109.9 . .
H20A C20 H20B 108.3 . .
C20 C21 N2 111.1(2) . .
C20 C21 C7 116.1(2) . .
N2 C21 C7 103.6(3) . .
C20 C21 H21A 108.6 . .
N2 C21 H21A 108.6 . .
C7 C21 H21A 108.6 . .
O2 C22 H22A 109.5 . .
O2 C22 H22B 109.5 . .
H22A C22 H22B 109.5 . .
O2 C22 H22C 109.5 . .
H22A C22 H22C 109.5 . .
H22B C22 H22C 109.5 . .
O3 C23 H23A 109.5 . .
O3 C23 H23B 109.5 . .
H23A C23 H23B 109.5 . .
O3 C23 H23C 109.5 . .
H23A C23 H23C 109.5 . .
H23B C23 H23C 109.5 . .
O8 N4 O9 123.0(3) . .
O8 N4 C30 118.4(3) . .
O9 N4 C30 118.6(3) . .
O51 C24 O6 96.9(8) . .
O51 C24 O5 40.6(8) . .
O6 C24 O5 123.2(3) . .
O51 C24 O61 118.1(8) . .
O6 C24 O61 75.9(6) . .
O5 C24 O61 92.7(6) . .
O51 C24 C25 125.9(6) . .
O6 C24 C25 117.3(3) . .
O5 C24 C25 118.8(3) . .
O61 C24 C25 110.6(5) . .
N31 C25 N3 115.5(6) . .
N31 C25 C26 84.9(7) . .
N3 C25 C26 113.4(4) . .
N31 C25 C24 114.5(6) . .
N3 C25 C24 112.3(3) . .
C26 C25 C24 113.7(3) . .
N31 C25 C261 111.5(9) . .
N3 C25 C261 94.0(8) . .
C26 C25 C261 27.7(6) . .
C24 C25 C261 107.0(6) . .
N31 C25 H25B 109.3 . .
N3 C25 H25B 12.1 . .
C26 C25 H25B 124.4 . .
C24 C25 H25B 108.2 . .
C261 C25 H25B 106.0 . .
N31 C25 H25A 21.0 . .
N3 C25 H25A 105.3 . .
C26 C25 H25A 105.9 . .
C24 C25 H25A 105.3 . .
C261 C25 H25A 132.1 . .
H25B C25 H25A 96.2 . .
C27 N3 C25 124.1(3) . .
C27 N3 H25B 107.0 . .
C25 N3 H25B 21.9 . .
C27 N3 H3A 117.9 . .
C25 N3 H3A 117.9 . .
H25B N3 H3A 132.7 . .
C25 C26 H26A 109.5 . .
C25 C26 H26B 109.5 . .
H26A C26 H26B 109.5 . .
C25 C26 H26C 109.5 . .
H26A C26 H26C 109.5 . .
H26B C26 H26C 109.5 . .
O7 C27 N3 123.8(5) . .
O7 C27 C28 119.8(4) . .
N3 C27 C28 116.5(3) . .
O7 C27 H25B 105.1 . .
N3 C27 H25B 18.9 . .
C28 C27 H25B 135.0 . .
C33 C28 C29 119.3(4) . .
C33 C28 C27 124.2(3) . .
C29 C28 C27 116.6(3) . .
C33 C28 H28A 120.4 . .
C29 C28 H28A 120.4 . .
C27 C28 H28A 4.0 . .
C28 C29 C30 119.1(3) . .
C28 C29 H29A 120.4 . .
C30 C29 H29A 120.4 . .
C31 C30 C29 122.3(3) . .
C31 C30 N4 118.9(4) . .
C29 C30 N4 118.8(3) . .
C30 C31 C32 117.8(4) . .
C30 C31 H31A 121.1 . .
C32 C31 H31A 121.1 . .
C33 C32 C31 121.0(4) . .
C33 C32 C271 130.6(5) . 1_455
C31 C32 C271 98.3(6) . 1_455
C33 C32 H32A 119.5 . .
C31 C32 H32A 119.5 . .
C271 C32 H32A 36.1 1_455 .
C28 C33 C32 120.3(4) . .
C28 C33 H33A 119.8 . .
C32 C33 H33A 119.8 . .
C25 N31 C271 121.7(11) . .
C25 N31 H25A 45.1 . .
C271 N31 H25A 86.5 . .
C25 N31 H31C 119.2 . .
C271 N31 H31C 119.2 . .
H25A N31 H31C 141.9 . .
C25 C261 H26D 109.5 . .
C25 C261 H26E 109.5 . .
H26D C261 H26E 109.5 . .
C25 C261 H26F 109.5 . .
H26D C261 H26F 109.5 . .
H26E C261 H26F 109.5 . .
O71 C271 N31 123.0(17) . .
O71 C271 C32 131.1(16) . 1_655
N31 C271 C32 104.4(9) . 1_655
O71 C271 H25A 106.0 . .
N31 C271 H25A 20.2 . .
C32 C271 H25A 122.8 1_655 .
C101 O101 H101 109.5 . .
C102 O102 H102 109.5 . .
O101 C101 C102 112.4(5) . .
O101 C101 H10C 109.1 . .
C102 C101 H10C 109.1 . .
O101 C101 H10D 109.1 . .
C102 C101 H10D 109.1 . .
H10C C101 H10D 107.9 . .
O102 C102 C101 110.7(4) . .
O102 C102 C103 109.8(5) . .
C101 C102 C103 109.6(5) . .
O102 C102 H10E 108.9 . .
C101 C102 H10E 108.9 . .
C103 C102 H10E 108.9 . .
C102 C103 H10F 109.5 . .
C102 C103 H10G 109.5 . .
H10F C103 H10G 109.5 . .
C102 C103 H10H 109.5 . .
H10F C103 H10H 109.5 . .
H10G C103 H10H 109.5 . .
C111 O111 H111 109.5 . .
C112 O112 H112 109.5 . .
O111 C111 C112 116(3) . .
O111 C111 H11B 108.4 . .
C112 C111 H11B 108.4 . .
O111 C111 H11C 108.4 . .
C112 C111 H11C 108.4 . .
H11B C111 H11C 107.5 . .
O112 C112 C113 115(3) . .
O112 C112 C111 105(2) . .
C113 C112 C111 115(2) . .
O112 C112 H11D 107.0 . .
C113 C112 H11D 107.0 . .
C111 C112 H11D 107.0 . .
C112 C113 H11I 109.5 . .
C112 C113 H11J 109.5 . .
H11I C113 H11J 109.5 . .
C112 C113 H11K 109.5 . .
H11I C113 H11K 109.5 . .
H11J C113 H11K 109.5 . .

loop_
_geom_bond_atom_site_label_1
_geom_bond_atom_site_label_2
_geom_bond_distance
_geom_bond_site_symmetry_2
O1 C12 1.437(4) .
O1 C11 1.443(4) .
O2 C2 1.377(3) .
O2 C22 1.430(4) .
O3 C3 1.376(4) .
O3 C23 1.432(4) .
O4 C9 1.234(4) .
N1 C9 1.365(4) .
N1 C6 1.425(4) .
N1 C8 1.489(4) .
N2 C16 1.490(5) .
N2 C15 1.518(4) .
N2 C21 1.543(4) .
N2 H2A 0.9300 .
C1 C6 1.386(4) .
C1 C2 1.397(4) .
C1 H1A 0.9500 .
C2 C3 1.396(4) .
C3 C4 1.394(4) .
C4 C5 1.395(4) .
C4 H4A 0.9500 .
C5 C6 1.391(4) .
C5 C7 1.509(4) .
C7 C17 1.529(5) .
C7 C21 1.551(4) .
C7 C8 1.562(4) .
C8 C18 1.540(4) .
C8 H8A 1.0000 .
C9 C10 1.515(4) .
C10 C11 1.548(4) .
C10 H10A 0.9900 .
C10 H10B 0.9900 .
C11 C18 1.533(4) .
C11 H11A 1.0000 .
C12 C13 1.506(4) .
C12 H12A 0.9900 .
C12 H12B 0.9900 .
C13 C14 1.335(4) .
C13 H13A 0.9500 .
C14 C15 1.504(4) .
C14 C19 1.514(5) .
C15 H15A 0.9900 .
C15 H15B 0.9900 .
C16 C17 1.516(4) .
C16 H16A 0.9900 .
C16 H16B 0.9900 .
C17 H17A 0.9900 .
C17 H17B 0.9900 .
C18 C19 1.533(4) .
C18 H18A 1.0000 .
C19 C20 1.531(4) .
C19 H19A 1.0000 .
C20 C21 1.505(5) .
C20 H20A 0.9900 .
C20 H20B 0.9900 .
C21 H21A 1.0000 .
C22 H22A 0.9800 .
C22 H22B 0.9800 .
C22 H22C 0.9800 .
C23 H23A 0.9800 .
C23 H23B 0.9800 .
C23 H23C 0.9800 .
O5 C24 1.260(4) .
O6 C24 1.255(5) .
O51 C24 1.067(10) .
O61 C24 1.454(10) .
O8 N4 1.214(5) .
O9 N4 1.233(5) .
N4 C30 1.462(5) .
C24 C25 1.540(4) .
C25 N31 1.240(12) .
C25 N3 1.437(5) .
C25 C26 1.483(6) .
C25 C261 1.770(18) .
C25 H25B 0.9599 .
C25 H25A 0.9600 .
O7 C27 1.222(7) .
N3 C27 1.341(5) .
N3 H25B 0.5369 .
N3 H3A 0.8800 .
C26 H26A 0.9800 .
C26 H26B 0.9800 .
C26 H26C 0.9800 .
C27 C28 1.575(5) .
C28 C33 1.362(5) .
C28 C29 1.392(5) .
C28 H28A 0.9500 .
C29 C30 1.398(5) .
C29 H29A 0.9500 .
C30 C31 1.347(6) .
C31 C32 1.393(7) .
C31 H31A 0.9500 .
C32 C33 1.390(6) .
C32 C271 1.837(15) 1_455
C32 H32A 0.9500 .
C33 H33A 0.9500 .
O71 C271 1.18(2) .
N31 C271 1.349(18) .
N31 H25A 0.4867 .
N31 H31C 0.8800 .
C261 H26D 0.9800 .
C261 H26E 0.9800 .
C261 H26F 0.9800 .
C271 C32 1.837(15) 1_655
O101 C101 1.404(7) .
O101 H101 0.8400 .
O102 C102 1.416(6) .
O102 H102 0.8400 .
C101 C102 1.513(7) .
C101 H10C 0.9900 .
C101 H10D 0.9900 .
C102 C103 1.573(10) .
C102 H10E 1.0000 .
C103 H10F 0.9800 .
C103 H10G 0.9800 .
C103 H10H 0.9800 .
O111 C111 1.404(9) .
O111 H111 0.8400 .
O112 C112 1.44(3) .
O112 H112 0.8400 .
C111 C112 1.51(4) .
C111 H11B 0.9900 .
C111 H11C 0.9900 .
C112 C113 1.46(4) .
C112 H11D 1.0000 .
C113 H11I 0.9800 .
C113 H11J 0.9800 .
C113 H11K 0.9800 .

loop_
_geom_hbond_atom_site_label_D
_geom_hbond_atom_site_label_H
_geom_hbond_atom_site_label_A
_geom_hbond_distance_DH
_geom_hbond_distance_HA
_geom_hbond_distance_DA
_geom_hbond_angle_DHA
_geom_hbond_site_symmetry_A
N2 H2A O51 0.93 1.73 2.652(11) 169.1 .
N2 H2A O5 0.93 1.77 2.665(4) 161.4 .
N3 H3A O6 0.88 2.14 2.914(5) 146.1 4_465
N31 H31C O61 0.88 2.02 2.863(16) 160.8 4_565
O101 H101 O5 0.84 2.13 2.799(6) 137.0 .
O102 H102 O4 0.84 1.99 2.824(4) 172.9 3
O111 H111 O51 0.84 2.10 2.88(3) 153.5 .
O112 H112 O4 0.84 2.03 2.716(17) 137.9 3

loop_
_geom_torsion_atom_site_label_1
_geom_torsion_atom_site_label_2
_geom_torsion_atom_site_label_3
_geom_torsion_atom_site_label_4
_geom_torsion
_geom_torsion_site_symmetry_1
_geom_torsion_site_symmetry_4
C22 O2 C2 C3 -178.3(3) . .
C22 O2 C2 C1 1.5(4) . .
C6 C1 C2 O2 -178.2(3) . .
C6 C1 C2 C3 1.6(5) . .
C23 O3 C3 C4 5.2(5) . .
C23 O3 C3 C2 -174.9(3) . .
O2 C2 C3 O3 -3.0(4) . .
C1 C2 C3 O3 177.2(3) . .
O2 C2 C3 C4 177.0(3) . .
C1 C2 C3 C4 -2.8(5) . .
O3 C3 C4 C5 -178.5(3) . .
C2 C3 C4 C5 1.5(5) . .
C3 C4 C5 C6 0.8(5) . .
C3 C4 C5 C7 -172.6(3) . .
C2 C1 C6 C5 0.8(5) . .
C2 C1 C6 N1 -178.0(3) . .
C4 C5 C6 C1 -2.0(5) . .
C7 C5 C6 C1 172.5(3) . .
C4 C5 C6 N1 177.0(3) . .
C7 C5 C6 N1 -8.5(4) . .
C9 N1 C6 C1 24.4(5) . .
C8 N1 C6 C1 175.3(3) . .
C9 N1 C6 C5 -154.5(3) . .
C8 N1 C6 C5 -3.6(4) . .
C6 C5 C7 C17 -103.6(3) . .
C4 C5 C7 C17 70.3(4) . .
C6 C5 C7 C21 140.6(3) . .
C4 C5 C7 C21 -45.5(5) . .
C6 C5 C7 C8 16.2(3) . .
C4 C5 C7 C8 -169.9(3) . .
C9 N1 C8 C18 43.2(4) . .
C6 N1 C8 C18 -109.4(3) . .
C9 N1 C8 C7 166.0(3) . .
C6 N1 C8 C7 13.4(3) . .
C5 C7 C8 N1 -17.3(3) . .
C17 C7 C8 N1 102.6(3) . .
C21 C7 C8 N1 -141.8(3) . .
C5 C7 C8 C18 98.9(3) . .
C17 C7 C8 C18 -141.3(3) . .
C21 C7 C8 C18 -25.7(4) . .
C6 N1 C9 O4 -22.0(5) . .
C8 N1 C9 O4 -170.3(3) . .
C6 N1 C9 C10 157.3(3) . .
C8 N1 C9 C10 9.0(4) . .
O4 C9 C10 C11 143.9(3) . .
N1 C9 C10 C11 -35.4(4) . .
C12 O1 C11 C18 -67.2(3) . .
C12 O1 C11 C10 172.0(2) . .
C9 C10 C11 O1 128.6(3) . .
C9 C10 C11 C18 5.2(4) . .
C11 O1 C12 C13 88.0(3) . .
O1 C12 C13 C14 -64.9(4) . .
C12 C13 C14 C15 178.8(3) . .
C12 C13 C14 C19 -2.8(5) . .
C13 C14 C15 N2 -127.4(3) . .
C19 C14 C15 N2 54.1(4) . .
C16 N2 C15 C14 77.2(3) . .
C21 N2 C15 C14 -45.7(4) . .
C15 N2 C16 C17 -140.0(3) . .
C21 N2 C16 C17 -14.8(3) . .
N2 C16 C17 C7 35.1(3) . .
C5 C7 C17 C16 -164.3(3) . .
C21 C7 C17 C16 -41.4(3) . .
C8 C7 C17 C16 81.3(3) . .
O1 C11 C18 C19 56.8(4) . .
C10 C11 C18 C19 174.2(3) . .
O1 C11 C18 C8 -71.6(3) . .
C10 C11 C18 C8 45.8(3) . .
N1 C8 C18 C11 -71.1(3) . .
C7 C8 C18 C11 173.7(2) . .
N1 C8 C18 C19 157.5(2) . .
C7 C8 C18 C19 42.3(3) . .
C13 C14 C19 C20 178.5(3) . .
C15 C14 C19 C20 -3.1(4) . .
C13 C14 C19 C18 59.6(4) . .
C15 C14 C19 C18 -121.9(3) . .
C11 C18 C19 C14 -68.3(4) . .
C8 C18 C19 C14 57.7(3) . .
C11 C18 C19 C20 170.8(3) . .
C8 C18 C19 C20 -63.1(3) . .
C14 C19 C20 C21 -55.0(3) . .
C18 C19 C20 C21 68.9(3) . .
C19 C20 C21 N2 62.7(3) . .
C19 C20 C21 C7 -55.3(3) . .
C16 N2 C21 C20 -136.1(3) . .
C15 N2 C21 C20 -10.7(3) . .
C16 N2 C21 C7 -10.8(3) . .
C15 N2 C21 C7 114.6(3) . .
C5 C7 C21 C20 -85.2(3) . .
C17 C7 C21 C20 153.7(3) . .
C8 C7 C21 C20 32.8(4) . .
C5 C7 C21 N2 152.8(2) . .
C17 C7 C21 N2 31.7(3) . .
C8 C7 C21 N2 -89.2(3) . .
O51 C24 C25 N31 51.7(13) . .
O6 C24 C25 N31 -70.8(8) . .
O5 C24 C25 N31 99.6(8) . .
O61 C24 C25 N31 -155.1(9) . .
O51 C24 C25 N3 -82.5(12) . .
O6 C24 C25 N3 155.0(4) . .
O5 C24 C25 N3 -34.7(5) . .
O61 C24 C25 N3 70.7(7) . .
O51 C24 C25 C26 147.1(12) . .
O6 C24 C25 C26 24.5(6) . .
O5 C24 C25 C26 -165.1(5) . .
O61 C24 C25 C26 -59.8(8) . .
O51 C24 C25 C261 175.8(14) . .
O6 C24 C25 C261 53.2(9) . .
O5 C24 C25 C261 -136.4(8) . .
O61 C24 C25 C261 -31.1(11) . .
N31 C25 N3 C27 -19.3(8) . .
C26 C25 N3 C27 -114.9(5) . .
C24 C25 N3 C27 114.5(4) . .
C261 C25 N3 C27 -135.3(7) . .
C25 N3 C27 O7 -4.1(7) . .
C25 N3 C27 C28 174.9(3) . .
O7 C27 C28 C33 178.2(5) . .
N3 C27 C28 C33 -0.8(5) . .
O7 C27 C28 C29 -3.3(6) . .
N3 C27 C28 C29 177.7(3) . .
C33 C28 C29 C30 1.2(5) . .
C27 C28 C29 C30 -177.4(3) . .
C28 C29 C30 C31 0.9(5) . .
C28 C29 C30 N4 -177.9(3) . .
O8 N4 C30 C31 -173.0(4) . .
O9 N4 C30 C31 7.0(5) . .
O8 N4 C30 C29 5.8(4) . .
O9 N4 C30 C29 -174.2(3) . .
C29 C30 C31 C32 -2.2(6) . .
N4 C30 C31 C32 176.6(4) . .
C30 C31 C32 C33 1.5(7) . .
C30 C31 C32 C271 150.3(6) . 1_455
C29 C28 C33 C32 -1.8(6) . .
C27 C28 C33 C32 176.6(4) . .
C31 C32 C33 C28 0.5(7) . .
C271 C32 C33 C28 -137.0(7) 1_455 .
N3 C25 N31 C271 20.6(14) . .
C26 C25 N31 C271 134.1(12) . .
C24 C25 N31 C271 -112.2(12) . .
C261 C25 N31 C271 126.2(13) . .
C25 N31 C271 O71 -6(3) . .
C25 N31 C271 C32 -173.1(9) . 1_655
O101 C101 C102 O102 61.2(5) . .
O101 C101 C102 C103 -177.5(5) . .
O111 C111 C112 O112 -58(4) . .
O111 C111 C112 C113 174(3) . .
